data_7039131
loop_
_publ_author_name
'Bulsink, Philip'
'Al-Ghamdi, Ahlam'
'Joshi, Prajesh'
'Korobkov, Ilia'
'Woo, Tom'
'Richeson, Darrin'

_publ_section_title
;
 Capturing Re(i) in an neutral N,N,N pincer Scaffold and resulting
 enhanced absorption of visible light.
;
_journal_issue 21
_journal_name_full 'Dalton transactions (Cambridge, England : 2003)'
_journal_page_first 8885
_journal_page_last 8896
_journal_paper_doi 10.1039/c6dt00661b
_journal_volume 45
_journal_year 2016
_chemical_formula_sum 'C28 H27 Br N3 O3 Re'
_chemical_formula_weight 719.63
_space_group_crystal_system triclinic
_space_group_IT_number 2
_space_group_name_Hall '-P 1'
_space_group_name_H-M_alt 'P -1'
_symmetry_space_group_name_Hall '-P 1'
_symmetry_space_group_name_H-M 'P -1'
_atom_sites_solution_hydrogens geom
_audit_creation_method SHELXL-2014/7
_audit_update_record
;
2016-04-18 deposited with the CCDC.
2016-04-28 downloaded from the CCDC.
;
_cell_angle_alpha 84.7500(16)
_cell_angle_beta 87.4045(15)
_cell_angle_gamma 72.1162(14)
_cell_formula_units_Z 2
_cell_length_a 8.1121(2)
_cell_length_b 9.8192(3)
_cell_length_c 17.6928(5)
_cell_measurement_reflns_used 9907
_cell_measurement_temperature 296(2)
_cell_measurement_theta_max 28.35
_cell_measurement_theta_min 2.31
_cell_volume 1335.37(7)
_computing_cell_refinement 'APEX II, Bruker (2012)'
_computing_data_collection 'APEX II, Bruker (2012)'
_computing_data_reduction 'XPREP, Bruker (2012)'
_computing_molecular_graphics 'SHELXTL, Bruker (2015)'
_computing_publication_material 'SHELXTL, Bruker (2015)'
_computing_structure_refinement 'SHELXL-2014/7 (Sheldrick, 2014)'
_computing_structure_solution 'SHELXL-2014/7 (Sheldrick, 2014)'
_diffrn_ambient_temperature 296(2)
_diffrn_measured_fraction_theta_full 0.996
_diffrn_measured_fraction_theta_max 0.989
_diffrn_measurement_device_type 'Bruker APEX-II CCD'
_diffrn_measurement_method '\f and \w scans'
_diffrn_radiation_type MoK\a
_diffrn_radiation_wavelength 0.71073
_diffrn_reflns_av_R_equivalents 0.0318
_diffrn_reflns_av_unetI/netI 0.0407
_diffrn_reflns_Laue_measured_fraction_full 0.996
_diffrn_reflns_Laue_measured_fraction_max 0.989
_diffrn_reflns_limit_h_max 10
_diffrn_reflns_limit_h_min -10
_diffrn_reflns_limit_k_max 11
_diffrn_reflns_limit_k_min -13
_diffrn_reflns_limit_l_max 23
_diffrn_reflns_limit_l_min -23
_diffrn_reflns_number 15777
_diffrn_reflns_point_group_measured_fraction_full 0.996
_diffrn_reflns_point_group_measured_fraction_max 0.989
_diffrn_reflns_theta_full 25.242
_diffrn_reflns_theta_max 28.361
_diffrn_reflns_theta_min 2.312
_diffrn_source 'sealed X-ray tube'
_exptl_absorpt_coefficient_mu 6.080
_exptl_absorpt_correction_T_max 0.7457
_exptl_absorpt_correction_T_min 0.4860
_exptl_absorpt_correction_type multi-scan
_exptl_absorpt_process_details 'SADABS, Bruker (2003)'
_exptl_crystal_colour yellow
_exptl_crystal_density_diffrn 1.790
_exptl_crystal_description plate
_exptl_crystal_F_000 700
_exptl_crystal_size_max 0.170
_exptl_crystal_size_mid 0.120
_exptl_crystal_size_min 0.020
_refine_diff_density_max 1.114
_refine_diff_density_min -0.775
_refine_diff_density_rms 0.111
_refine_ls_extinction_method none
_refine_ls_goodness_of_fit_ref 1.033
_refine_ls_hydrogen_treatment constr
_refine_ls_matrix_type full
_refine_ls_number_parameters 325
_refine_ls_number_reflns 6601
_refine_ls_number_restraints 0
_refine_ls_restrained_S_all 1.033
_refine_ls_R_factor_all 0.0293
_refine_ls_R_factor_gt 0.0259
_refine_ls_shift/su_max 0.002
_refine_ls_shift/su_mean 0.000
_refine_ls_structure_factor_coef Fsqd
_refine_ls_weighting_details 'w=1/[\s^2^(Fo^2^)+(0.0310P)^2^+0.4994P] where P=(Fo^2^+2Fc^2^)/3'
_refine_ls_weighting_scheme calc
_refine_ls_wR_factor_gt 0.0637
_refine_ls_wR_factor_ref 0.0653
_reflns_Friedel_coverage 0.000
_reflns_number_gt 6098
_reflns_number_total 6601
_reflns_threshold_expression 'I > 2\s(I)'
_cod_data_source_file c6dt00661b2.cif
_cod_data_source_block dr110
_cod_depositor_comments 'Adding full bibliography for 7039128--7039138.cif.'
_cod_database_code 7039131
_shelx_shelxl_version_number 2014/7
_shelx_space_group_comment
; 
The symmetry employed for this shelxl refinement is uniquely defined 
by the following loop, which should always be used as a source of 
symmetry information in preference to the above space-group names. 
They are only intended as comments. 
;
_shelx_estimated_absorpt_t_min 0.425
_shelx_estimated_absorpt_t_max 0.888

loop_
_space_group_symop_operation_xyz
'x, y, z'
'-x, -y, -z'

loop_
_atom_site_label
_atom_site_type_symbol
_atom_site_fract_x
_atom_site_fract_y
_atom_site_fract_z
_atom_site_U_iso_or_equiv
_atom_site_adp_type
_atom_site_occupancy
_atom_site_site_symmetry_order
_atom_site_calc_flag
_atom_site_refinement_flags_posn
_atom_site_refinement_flags_adp
Re1 Re 0.41391(2) 0.80356(2) 0.21132(2) 0.02599(5) Uani 1 1 d . .
Br1 Br 0.29008(5) 0.97334(4) 0.09088(2) 0.04153(9) Uani 1 1 d . .
O1 O 0.3079(4) 0.5608(3) 0.15196(18) 0.0543(7) Uani 1 1 d . .
O2 O 0.5263(4) 0.6026(4) 0.35127(19) 0.0622(8) Uani 1 1 d . .
O3 O 0.0443(4) 0.9052(4) 0.2776(2) 0.0646(9) Uani 1 1 d . .
N1 N 0.6641(3) 0.7524(3) 0.15499(14) 0.0257(5) Uani 1 1 d . .
N2 N 0.5169(3) 0.9859(3) 0.22783(14) 0.0261(5) Uani 1 1 d . .
N3 N 0.2089(3) 1.2204(3) 0.34333(15) 0.0339(6) Uani 1 1 d . .
C1 C 0.8955(4) 0.8417(4) 0.0962(2) 0.0368(7) Uani 1 1 d . .
H1A H 0.9207 0.9315 0.0930 0.055 Uiso 1 1 calc R U
H1B H 0.9889 0.7680 0.1207 0.055 Uiso 1 1 calc R U
H1C H 0.8824 0.8171 0.0460 0.055 Uiso 1 1 calc R U
C2 C 0.7317(4) 0.8551(3) 0.14093(17) 0.0275(6) Uani 1 1 d . .
C3 C 0.6410(4) 0.9919(3) 0.17382(17) 0.0279(6) Uani 1 1 d . .
C4 C 0.6839(4) 1.1146(4) 0.1525(2) 0.0367(7) Uani 1 1 d . .
H4A H 0.7711 1.1137 0.1163 0.044 Uiso 1 1 calc R U
C5 C 0.5958(5) 1.2402(4) 0.1853(2) 0.0410(8) Uani 1 1 d . .
H5A H 0.6176 1.3261 0.1694 0.049 Uiso 1 1 calc R U
C6 C 0.4755(5) 1.2349(3) 0.2419(2) 0.0377(7) Uani 1 1 d . .
H6A H 0.4176 1.3172 0.2659 0.045 Uiso 1 1 calc R U
C7 C 0.4401(4) 1.1060(3) 0.26363(18) 0.0295(6) Uani 1 1 d . .
C8 C 0.3303(4) 1.1051(3) 0.33409(18) 0.0312(6) Uani 1 1 d . .
C9 C 0.3881(6) 0.9792(4) 0.3925(2) 0.0472(9) Uani 1 1 d . .
H9A H 0.4819 0.9055 0.3718 0.071 Uiso 1 1 calc R U
H9B H 0.4262 1.0097 0.4368 0.071 Uiso 1 1 calc R U
H9C H 0.2932 0.9423 0.4060 0.071 Uiso 1 1 calc R U
C10 C 0.7606(4) 0.6102(3) 0.13316(17) 0.0274(6) Uani 1 1 d . .
C11 C 0.7298(4) 0.5676(3) 0.06338(18) 0.0305(6) Uani 1 1 d . .
C12 C 0.8255(5) 0.4313(4) 0.0447(2) 0.0389(7) Uani 1 1 d . .
H12A H 0.8066 0.4006 -0.0014 0.047 Uiso 1 1 calc R U
C13 C 0.9480(5) 0.3403(4) 0.0928(2) 0.0423(8) Uani 1 1 d . .
H13A H 1.0105 0.2493 0.0791 0.051 Uiso 1 1 calc R U
C14 C 0.9776(4) 0.3854(4) 0.1616(2) 0.0410(8) Uani 1 1 d . .
H14A H 1.0607 0.3242 0.1939 0.049 Uiso 1 1 calc R U
C15 C 0.8843(4) 0.5207(3) 0.18293(19) 0.0328(7) Uani 1 1 d . .
C16 C 0.6042(5) 0.6670(4) 0.0069(2) 0.0416(8) Uani 1 1 d . .
H16A H 0.5487 0.7565 0.0284 0.062 Uiso 1 1 calc R U
H16B H 0.6660 0.6841 -0.0387 0.062 Uiso 1 1 calc R U
H16C H 0.5183 0.6236 -0.0047 0.062 Uiso 1 1 calc R U
C17 C 0.9252(5) 0.5694(4) 0.2566(2) 0.0451(9) Uani 1 1 d . .
H17A H 0.8501 0.6646 0.2631 0.068 Uiso 1 1 calc R U
H17B H 0.9079 0.5050 0.2981 0.068 Uiso 1 1 calc R U
H17C H 1.0436 0.5696 0.2552 0.068 Uiso 1 1 calc R U
C18 C 0.1206(4) 1.2448(4) 0.41469(19) 0.0368(7) Uani 1 1 d . .
C19 C -0.0482(5) 1.2375(5) 0.4243(2) 0.0483(9) Uani 1 1 d . .
C20 C -0.1299(6) 1.2707(5) 0.4949(3) 0.0626(12) Uani 1 1 d . .
H20A H -0.2413 1.2641 0.5033 0.075 Uiso 1 1 calc R U
C21 C -0.0524(6) 1.3120(6) 0.5511(3) 0.0638(12) Uani 1 1 d . .
H21A H -0.1097 1.3316 0.5975 0.077 Uiso 1 1 calc R U
C22 C 0.1113(6) 1.3246(5) 0.5394(2) 0.0574(11) Uani 1 1 d . .
H22A H 0.1635 1.3546 0.5778 0.069 Uiso 1 1 calc R U
C23 C 0.1997(5) 1.2930(4) 0.4708(2) 0.0434(8) Uani 1 1 d . .
C24 C -0.1400(6) 1.1987(7) 0.3624(3) 0.0825(18) Uani 1 1 d . .
H24A H -0.2540 1.1995 0.3799 0.124 Uiso 1 1 calc R U
H24B H -0.1487 1.2671 0.3192 0.124 Uiso 1 1 calc R U
H24C H -0.0763 1.1046 0.3482 0.124 Uiso 1 1 calc R U
C25 C 0.3752(5) 1.3149(6) 0.4579(3) 0.0584(11) Uani 1 1 d . .
H25A H 0.4185 1.2884 0.4082 0.088 Uiso 1 1 calc R U
H25B H 0.3650 1.4141 0.4618 0.088 Uiso 1 1 calc R U
H25C H 0.4537 1.2563 0.4954 0.088 Uiso 1 1 calc R U
C26 C 0.3463(4) 0.6526(4) 0.1748(2) 0.0354(7) Uani 1 1 d . .
C27 C 0.4907(5) 0.6766(4) 0.3015(2) 0.0415(8) Uani 1 1 d . .
C28 C 0.1833(5) 0.8692(4) 0.2553(2) 0.0394(8) Uani 1 1 d . .

loop_
_atom_site_aniso_label
_atom_site_aniso_U_11
_atom_site_aniso_U_22
_atom_site_aniso_U_33
_atom_site_aniso_U_23
_atom_site_aniso_U_13
_atom_site_aniso_U_12
Re1 0.02415(7) 0.02315(7) 0.03011(7) -0.00140(4) 0.00180(5) -0.00692(4)
Br1 0.03554(17) 0.03881(18) 0.0455(2) 0.00765(15) -0.00905(14) -0.00637(14)
O1 0.0545(16) 0.0416(15) 0.074(2) -0.0160(14) -0.0018(14) -0.0222(13)
O2 0.066(2) 0.0572(18) 0.061(2) 0.0125(15) -0.0103(16) -0.0196(15)
O3 0.0371(15) 0.069(2) 0.088(2) -0.0228(18) 0.0247(15) -0.0167(14)
N1 0.0247(11) 0.0241(12) 0.0271(12) -0.0027(9) -0.0009(10) -0.0054(9)
N2 0.0244(11) 0.0254(12) 0.0276(12) -0.0024(9) 0.0010(9) -0.0060(9)
N3 0.0310(13) 0.0359(14) 0.0319(14) -0.0045(11) 0.0027(11) -0.0061(11)
C1 0.0305(16) 0.0387(18) 0.0414(19) -0.0080(14) 0.0090(14) -0.0106(13)
C2 0.0267(14) 0.0282(15) 0.0265(14) -0.0034(11) -0.0003(11) -0.0065(11)
C3 0.0261(14) 0.0288(14) 0.0283(15) -0.0026(11) -0.0008(11) -0.0077(11)
C4 0.0368(17) 0.0322(16) 0.0433(19) -0.0037(14) 0.0113(14) -0.0150(13)
C5 0.0466(19) 0.0297(16) 0.049(2) -0.0011(14) 0.0090(16) -0.0169(14)
C6 0.0426(18) 0.0259(15) 0.0434(19) -0.0049(13) 0.0056(15) -0.0092(13)
C7 0.0295(14) 0.0260(14) 0.0316(15) -0.0009(12) -0.0003(12) -0.0066(11)
C8 0.0318(15) 0.0301(15) 0.0308(16) -0.0021(12) -0.0004(12) -0.0084(12)
C9 0.069(3) 0.0357(18) 0.0314(18) 0.0018(14) 0.0023(17) -0.0087(17)
C10 0.0242(13) 0.0247(14) 0.0314(15) -0.0046(11) 0.0022(11) -0.0045(11)
C11 0.0298(14) 0.0310(15) 0.0309(15) -0.0054(12) 0.0027(12) -0.0089(12)
C12 0.0393(18) 0.0371(18) 0.0412(19) -0.0135(15) 0.0096(15) -0.0114(14)
C13 0.0390(18) 0.0265(16) 0.057(2) -0.0081(15) 0.0140(16) -0.0039(13)
C14 0.0331(16) 0.0316(17) 0.051(2) 0.0024(15) -0.0001(15) -0.0010(13)
C15 0.0264(14) 0.0329(16) 0.0353(17) 0.0007(13) -0.0006(12) -0.0045(12)
C16 0.048(2) 0.0423(19) 0.0318(17) -0.0040(14) -0.0078(15) -0.0082(16)
C17 0.0411(19) 0.046(2) 0.041(2) -0.0050(16) -0.0101(16) -0.0013(16)
C18 0.0366(17) 0.0358(17) 0.0340(17) -0.0038(13) 0.0060(14) -0.0058(13)
C19 0.0376(19) 0.057(2) 0.051(2) -0.0118(18) 0.0101(17) -0.0144(17)
C20 0.048(2) 0.071(3) 0.068(3) -0.009(2) 0.024(2) -0.019(2)
C21 0.069(3) 0.078(3) 0.041(2) -0.012(2) 0.022(2) -0.018(2)
C22 0.065(3) 0.067(3) 0.036(2) -0.0122(19) 0.0044(19) -0.012(2)
C23 0.0421(19) 0.046(2) 0.0384(19) -0.0053(15) 0.0028(15) -0.0075(16)
C24 0.048(3) 0.126(5) 0.087(4) -0.050(4) 0.014(3) -0.037(3)
C25 0.046(2) 0.076(3) 0.060(3) -0.022(2) 0.002(2) -0.024(2)
C26 0.0301(15) 0.0305(16) 0.0450(19) -0.0030(14) -0.0033(14) -0.0079(13)
C27 0.0376(18) 0.047(2) 0.044(2) -0.0068(17) 0.0077(16) -0.0180(16)
C28 0.0361(17) 0.0343(17) 0.050(2) -0.0090(15) 0.0081(15) -0.0131(14)

loop_
_atom_type_symbol
_atom_type_description
_atom_type_scat_dispersion_real
_atom_type_scat_dispersion_imag
_atom_type_scat_source
C C 0.0033 0.0016 'International Tables Vol C Tables 4.2.6.8 and 6.1.1.4'
H H 0.0000 0.0000 'International Tables Vol C Tables 4.2.6.8 and 6.1.1.4'
N N 0.0061 0.0033 'International Tables Vol C Tables 4.2.6.8 and 6.1.1.4'
O O 0.0106 0.0060 'International Tables Vol C Tables 4.2.6.8 and 6.1.1.4'
Br Br -0.2901 2.4595 'International Tables Vol C Tables 4.2.6.8 and 6.1.1.4'
Re Re -1.0185 7.2310 'International Tables Vol C Tables 4.2.6.8 and 6.1.1.4'

loop_
_geom_angle_atom_site_label_1
_geom_angle_atom_site_label_2
_geom_angle_atom_site_label_3
_geom_angle
C26 Re1 C28 86.84(14)
C26 Re1 C27 86.87(15)
C28 Re1 C27 89.94(16)
C26 Re1 N1 96.07(12)
C28 Re1 N1 173.77(12)
C27 Re1 N1 95.71(12)
C26 Re1 N2 167.16(12)
C28 Re1 N2 101.93(12)
C27 Re1 N2 102.34(13)
N1 Re1 N2 74.32(9)
C26 Re1 Br1 91.08(10)
C28 Re1 Br1 86.85(12)
C27 Re1 Br1 176.28(10)
N1 Re1 Br1 87.59(7)
N2 Re1 Br1 80.19(6)
C2 N1 C10 118.7(3)
C2 N1 Re1 117.2(2)
C10 N1 Re1 124.13(19)
C7 N2 C3 117.5(3)
C7 N2 Re1 128.5(2)
C3 N2 Re1 110.20(19)
C8 N3 C18 121.1(3)
N1 C2 C3 116.6(3)
N1 C2 C1 124.1(3)
C3 C2 C1 119.3(3)
N2 C3 C4 123.0(3)
N2 C3 C2 115.6(3)
C4 C3 C2 121.4(3)
C3 C4 C5 119.2(3)
C6 C5 C4 118.5(3)
C5 C6 C7 120.2(3)
N2 C7 C6 121.3(3)
N2 C7 C8 122.3(3)
C6 C7 C8 115.9(3)
N3 C8 C7 115.8(3)
N3 C8 C9 125.4(3)
C7 C8 C9 118.0(3)
C11 C10 C15 121.9(3)
C11 C10 N1 119.7(3)
C15 C10 N1 118.3(3)
C12 C11 C10 117.8(3)
C12 C11 C16 119.8(3)
C10 C11 C16 122.3(3)
C13 C12 C11 121.6(3)
C12 C13 C14 119.7(3)
C13 C14 C15 120.8(3)
C14 C15 C10 118.2(3)
C14 C15 C17 119.5(3)
C10 C15 C17 122.1(3)
C19 C18 C23 121.3(3)
C19 C18 N3 120.3(3)
C23 C18 N3 117.9(3)
C18 C19 C20 117.0(4)
C18 C19 C24 121.9(4)
C20 C19 C24 121.1(4)
C21 C20 C19 122.4(4)
C20 C21 C22 119.8(4)
C21 C22 C23 120.7(4)
C22 C23 C18 118.7(4)
C22 C23 C25 119.7(4)
C18 C23 C25 121.6(3)
O1 C26 Re1 178.9(3)
O2 C27 Re1 176.0(4)
O3 C28 Re1 176.1(3)

loop_
_geom_bond_atom_site_label_1
_geom_bond_atom_site_label_2
_geom_bond_distance
Re1 C26 1.903(3)
Re1 C28 1.933(3)
Re1 C27 1.934(4)
Re1 N1 2.156(2)
Re1 N2 2.242(2)
Re1 Br1 2.6162(4)
O1 C26 1.151(4)
O2 C27 1.078(5)
O3 C28 1.138(4)
N1 C2 1.288(4)
N1 C10 1.453(4)
N2 C7 1.353(4)
N2 C3 1.367(4)
N3 C8 1.271(4)
N3 C18 1.426(4)
C1 C2 1.493(4)
C2 C3 1.477(4)
C3 C4 1.371(4)
C4 C5 1.386(5)
C5 C6 1.375(5)
C6 C7 1.398(4)
C7 C8 1.500(4)
C8 C9 1.506(5)
C10 C11 1.396(4)
C10 C15 1.397(4)
C11 C12 1.386(4)
C11 C16 1.514(5)
C12 C13 1.380(5)
C13 C14 1.389(5)
C14 C15 1.389(5)
C15 C17 1.512(5)
C18 C19 1.395(5)
C18 C23 1.398(5)
C19 C20 1.404(6)
C19 C24 1.491(6)
C20 C21 1.355(7)
C21 C22 1.377(6)
C22 C23 1.392(5)
C23 C25 1.508(6)

loop_
_geom_torsion_atom_site_label_1
_geom_torsion_atom_site_label_2
_geom_torsion_atom_site_label_3
_geom_torsion_atom_site_label_4
_geom_torsion
C10 N1 C2 C3 -171.5(3)
Re1 N1 C2 C3 7.8(3)
C10 N1 C2 C1 6.7(4)
Re1 N1 C2 C1 -174.1(2)
C7 N2 C3 C4 -3.1(4)
Re1 N2 C3 C4 156.7(3)
C7 N2 C3 C2 175.0(3)
Re1 N2 C3 C2 -25.2(3)
N1 C2 C3 N2 12.9(4)
C1 C2 C3 N2 -165.4(3)
N1 C2 C3 C4 -169.0(3)
C1 C2 C3 C4 12.8(4)
N2 C3 C4 C5 -1.6(5)
C2 C3 C4 C5 -179.6(3)
C3 C4 C5 C6 4.1(5)
C4 C5 C6 C7 -2.0(6)
C3 N2 C7 C6 5.2(4)
Re1 N2 C7 C6 -150.4(3)
C3 N2 C7 C8 -167.1(3)
Re1 N2 C7 C8 37.3(4)
C5 C6 C7 N2 -2.7(5)
C5 C6 C7 C8 170.1(3)
C18 N3 C8 C7 -166.1(3)
C18 N3 C8 C9 4.2(5)
N2 C7 C8 N3 -149.8(3)
C6 C7 C8 N3 37.5(4)
N2 C7 C8 C9 39.2(4)
C6 C7 C8 C9 -133.5(3)
C2 N1 C10 C11 -94.4(4)
Re1 N1 C10 C11 86.5(3)
C2 N1 C10 C15 84.7(4)
Re1 N1 C10 C15 -94.5(3)
C15 C10 C11 C12 0.6(5)
N1 C10 C11 C12 179.6(3)
C15 C10 C11 C16 -176.1(3)
N1 C10 C11 C16 2.9(5)
C10 C11 C12 C13 -0.4(5)
C16 C11 C12 C13 176.4(3)
C11 C12 C13 C14 -0.2(6)
C12 C13 C14 C15 0.4(6)
C13 C14 C15 C10 -0.2(5)
C13 C14 C15 C17 -177.1(3)
C11 C10 C15 C14 -0.4(5)
N1 C10 C15 C14 -179.4(3)
C11 C10 C15 C17 176.5(3)
N1 C10 C15 C17 -2.5(5)
C8 N3 C18 C19 -106.8(4)
C8 N3 C18 C23 80.9(4)
C23 C18 C19 C20 -4.5(6)
N3 C18 C19 C20 -176.6(4)
C23 C18 C19 C24 174.5(5)
N3 C18 C19 C24 2.5(6)
C18 C19 C20 C21 1.7(7)
C24 C19 C20 C21 -177.3(5)
C19 C20 C21 C22 1.0(8)
C20 C21 C22 C23 -1.2(8)
C21 C22 C23 C18 -1.5(7)
C21 C22 C23 C25 176.9(5)
C19 C18 C23 C22 4.4(6)
N3 C18 C23 C22 176.7(3)
C19 C18 C23 C25 -173.9(4)
N3 C18 C23 C25 -1.7(5)
